data_7048456
loop_
_publ_author_name
'Fischer, Malte'
'Schwitalla, Kevin'
'Baues, Svenja'
'Schmidtmann, Marc'
'Beckhaus, Ruediger'

_publ_section_title
;
 FLP behaviour of cationic titanium complexes with tridentate
 Cp,O,N-ligands: highly efficient syntheses and activation reactions of
 C-X bonds (X = Cl, F).
;
_journal_issue 4
_journal_name_full 'Dalton transactions (Cambridge, England : 2003)'
_journal_page_first 1516
_journal_page_last 1523
_journal_paper_doi 10.1039/c8dt04707c
_journal_volume 48
_journal_year 2019
_chemical_formula_structural '[TiCl(C10H15)(C34H41NOCl)] [B(CH3)(C6F5)3] *0.5C6H5Br'
_chemical_formula_sum 'C66 H61.5 B Br0.5 Cl2 F15 N O Ti'
_chemical_formula_weight 1339.22
_space_group_crystal_system triclinic
_space_group_IT_number 2
_space_group_name_Hall '-P 1'
_space_group_name_H-M_alt 'P -1'
_symmetry_space_group_name_Hall '-P 1'
_symmetry_space_group_name_H-M 'P -1'
_atom_sites_solution_hydrogens difmap
_atom_sites_solution_primary direct
_atom_sites_solution_secondary difmap
_audit_creation_method SHELXL-2018/3
_audit_update_record
;
2018-10-04 deposited with the CCDC.
2019-01-08 downloaded from the CCDC.
;
_cell_angle_alpha 71.5865(18)
_cell_angle_beta 78.1350(19)
_cell_angle_gamma 80.585(2)
_cell_formula_units_Z 2
_cell_length_a 11.9091(9)
_cell_length_b 14.5982(11)
_cell_length_c 18.1227(13)
_cell_measurement_reflns_used 9969
_cell_measurement_temperature 100(2)
_cell_measurement_theta_max 31.99
_cell_measurement_theta_min 2.29
_cell_volume 2908.9(4)
_computing_cell_refinement 'Bruker SAINT V8.37A'
_computing_data_collection 'Bruker APEX2'
_computing_data_reduction 'Bruker SAINT V8.37A'
_computing_structure_refinement 'SHELXL-2018/3 (Sheldrick, 2018)'
_computing_structure_solution 'SHELXS-2013/1 (Sheldrick, 2013)'
_diffrn_ambient_temperature 100(2)
_diffrn_measured_fraction_theta_full 1.000
_diffrn_measured_fraction_theta_max 1.000
_diffrn_measurement_device_type 'Bruker APEX-II CCD'
_diffrn_measurement_method '\f and \w scans'
_diffrn_radiation_type MoK\a
_diffrn_radiation_wavelength 0.71073
_diffrn_reflns_av_R_equivalents 0.0365
_diffrn_reflns_av_unetI/netI 0.0267
_diffrn_reflns_Laue_measured_fraction_full 1.000
_diffrn_reflns_Laue_measured_fraction_max 1.000
_diffrn_reflns_limit_h_max 17
_diffrn_reflns_limit_h_min -17
_diffrn_reflns_limit_k_max 21
_diffrn_reflns_limit_k_min -21
_diffrn_reflns_limit_l_max 27
_diffrn_reflns_limit_l_min -27
_diffrn_reflns_number 125582
_diffrn_reflns_point_group_measured_fraction_full 1.000
_diffrn_reflns_point_group_measured_fraction_max 1.000
_diffrn_reflns_theta_full 25.242
_diffrn_reflns_theta_max 32.032
_diffrn_reflns_theta_min 1.479
_diffrn_source 'sealed tube'
_exptl_absorpt_coefficient_mu 0.677
_exptl_absorpt_correction_T_max 0.9260
_exptl_absorpt_correction_T_min 0.8559
_exptl_absorpt_correction_type numerical
_exptl_absorpt_process_details 'SADABS-2016/2 (Sheldrick)'
_exptl_crystal_colour yellow
_exptl_crystal_density_diffrn 1.529
_exptl_crystal_description block
_exptl_crystal_F_000 1372
_exptl_crystal_size_max 0.280
_exptl_crystal_size_mid 0.240
_exptl_crystal_size_min 0.140
_refine_diff_density_max 0.589
_refine_diff_density_min -0.617
_refine_diff_density_rms 0.063
_refine_ls_extinction_method none
_refine_ls_goodness_of_fit_ref 1.053
_refine_ls_hydrogen_treatment constr
_refine_ls_matrix_type full
_refine_ls_number_parameters 867
_refine_ls_number_reflns 20249
_refine_ls_number_restraints 84
_refine_ls_restrained_S_all 1.051
_refine_ls_R_factor_all 0.0553
_refine_ls_R_factor_gt 0.0389
_refine_ls_shift/su_max 0.001
_refine_ls_shift/su_mean 0.000
_refine_ls_structure_factor_coef Fsqd
_refine_ls_weighting_details 'w=1/[\s^2^(Fo^2^)+(0.0500P)^2^+1.1000P] where P=(Fo^2^+2Fc^2^)/3'
_refine_ls_weighting_scheme calc
_refine_ls_wR_factor_gt 0.0968
_refine_ls_wR_factor_ref 0.1046
_reflns_Friedel_coverage 0.000
_reflns_number_gt 16019
_reflns_number_total 20249
_reflns_threshold_expression 'I > 2\s(I)'
_cod_data_source_file c8dt04707c2.cif
_cod_data_source_block 5c
_cod_depositor_comments 'Adding full bibliography for 7048452--7048457.cif.'
_cod_original_formula_sum 'C66 H61.50 B Br0.50 Cl2 F15 N O Ti'
_cod_database_code 7048456
_shelx_shelxl_version_number 2018/3
_shelx_space_group_comment
;
The symmetry employed for this shelxl refinement is uniquely defined
by the following loop, which should always be used as a source of
symmetry information in preference to the above space-group names.
They are only intended as comments.
;
_shelx_estimated_absorpt_t_min 0.833
_shelx_estimated_absorpt_t_max 0.911
_exptl_absorpt_special_details
;
 numerical absorption correction followed by correction based on
 symmetry-related measurements (multi-scan)
;

loop_
_space_group_symop_operation_xyz
'x, y, z'
'-x, -y, -z'

loop_
_atom_site_label
_atom_site_type_symbol
_atom_site_fract_x
_atom_site_fract_y
_atom_site_fract_z
_atom_site_U_iso_or_equiv
_atom_site_adp_type
_atom_site_occupancy
_atom_site_site_symmetry_order
_atom_site_calc_flag
_atom_site_refinement_flags_posn
_atom_site_refinement_flags_adp
_atom_site_refinement_flags_occupancy
_atom_site_disorder_assembly
_atom_site_disorder_group
Ti1 Ti 0.38849(2) 0.68926(2) 0.19328(2) 0.01343(5) Uani 1 1 d . . . . .
Cl1 Cl 0.32416(3) 0.64995(2) 0.09176(2) 0.02339(7) Uani 1 1 d . . . . .
Cl2 Cl 0.22152(3) 0.36790(3) 0.04871(2) 0.02807(7) Uani 1 1 d . . . . .
O1 O 0.32317(7) 0.58950(6) 0.27693(5) 0.01377(15) Uani 1 1 d . . . . .
N1 N 0.17983(9) 0.38962(7) 0.19673(7) 0.01704(19) Uani 1 1 d . . . . .
C1 C 0.25488(13) 0.83163(9) 0.14553(8) 0.0223(3) Uani 1 1 d . . . . .
C2 C 0.35782(12) 0.86410(9) 0.15063(8) 0.0206(2) Uani 1 1 d . . . . .
C3 C 0.36975(11) 0.83507(8) 0.23192(8) 0.0175(2) Uani 1 1 d . . . . .
C4 C 0.27582(11) 0.78193(8) 0.27557(7) 0.0160(2) Uani 1 1 d . . . . .
C5 C 0.20585(11) 0.77883(9) 0.22251(8) 0.0186(2) Uani 1 1 d . . . . .
C6 C 0.20048(19) 0.85810(13) 0.07305(11) 0.0441(5) Uani 1 1 d . . . . .
H6A H 0.260931 0.863127 0.026634 0.066 Uiso 1 1 calc R U . . .
H6B H 0.152907 0.920590 0.067732 0.066 Uiso 1 1 calc R U . . .
H6C H 0.152007 0.807895 0.077334 0.066 Uiso 1 1 calc R U . . .
C7 C 0.43189(16) 0.92718(11) 0.08243(10) 0.0409(4) Uani 1 1 d . . . . .
H7A H 0.459944 0.893699 0.041976 0.061 Uiso 1 1 calc R U . . .
H7B H 0.497734 0.940599 0.100683 0.061 Uiso 1 1 calc R U . . .
H7C H 0.386364 0.988444 0.060111 0.061 Uiso 1 1 calc R U . . .
C8 C 0.45290(13) 0.86844(11) 0.26754(11) 0.0321(3) Uani 1 1 d . . . . .
H8A H 0.478272 0.814841 0.311243 0.048 Uiso 1 1 calc R U . . .
H8B H 0.414782 0.922905 0.287238 0.048 Uiso 1 1 calc R U . . .
H8C H 0.519925 0.889348 0.227382 0.048 Uiso 1 1 calc R U . . .
C9 C 0.25202(16) 0.74036(11) 0.36341(8) 0.0317(3) Uani 1 1 d . . . . .
H9A H 0.214300 0.680970 0.377136 0.048 Uiso 1 1 calc R U . . .
H9B H 0.201343 0.787805 0.386432 0.048 Uiso 1 1 calc R U . . .
H9C H 0.324831 0.725092 0.384123 0.048 Uiso 1 1 calc R U . . .
C10 C 0.09679(13) 0.73190(12) 0.24412(13) 0.0393(4) Uani 1 1 d . . . . .
H10A H 0.083591 0.713938 0.199100 0.059 Uiso 1 1 calc R U . . .
H10B H 0.032116 0.777387 0.258405 0.059 Uiso 1 1 calc R U . . .
H10C H 0.102950 0.673527 0.289050 0.059 Uiso 1 1 calc R U . . .
C11 C 0.53935(10) 0.56822(8) 0.23857(7) 0.0155(2) Uani 1 1 d . . . . .
C12 C 0.55666(10) 0.65915(9) 0.24589(8) 0.0184(2) Uani 1 1 d . . . . .
H12 H 0.551748 0.673780 0.294024 0.022 Uiso 1 1 calc R U . . .
C13 C 0.58245(11) 0.72405(9) 0.16919(9) 0.0235(3) Uani 1 1 d . . . . .
H13 H 0.600936 0.788634 0.157020 0.028 Uiso 1 1 calc R U . . .
C14 C 0.57591(12) 0.67636(10) 0.11475(8) 0.0244(3) Uani 1 1 d . . . . .
H14 H 0.586396 0.703482 0.059069 0.029 Uiso 1 1 calc R U . . .
C15 C 0.55076(11) 0.57999(9) 0.15739(7) 0.0197(2) Uani 1 1 d . . . . .
H15 H 0.542941 0.531393 0.134700 0.024 Uiso 1 1 calc R U . . .
C16 C 0.50089(10) 0.47982(8) 0.30588(7) 0.01304(19) Uani 1 1 d . . . . .
C17 C 0.56932(10) 0.38576(8) 0.28878(7) 0.0143(2) Uani 1 1 d . . . . .
H17 H 0.548319 0.378751 0.240312 0.017 Uiso 1 1 calc R U . . .
C18 C 0.54184(11) 0.29445(8) 0.35829(7) 0.0165(2) Uani 1 1 d . . . . .
H18A H 0.457888 0.289032 0.368786 0.020 Uiso 1 1 calc R U . . .
H18B H 0.582426 0.235886 0.344295 0.020 Uiso 1 1 calc R U . . .
C19 C 0.57975(11) 0.29989(9) 0.43267(7) 0.0178(2) Uani 1 1 d . . . . .
H19 H 0.560891 0.240600 0.477274 0.021 Uiso 1 1 calc R U . . .
C20 C 0.51561(11) 0.39044(9) 0.45372(7) 0.0186(2) Uani 1 1 d . . . . .
H20A H 0.542471 0.396584 0.499976 0.022 Uiso 1 1 calc R U . . .
H20B H 0.431884 0.383833 0.467959 0.022 Uiso 1 1 calc R U . . .
C21 C 0.53688(10) 0.48257(9) 0.38349(7) 0.0157(2) Uani 1 1 d . . . . .
H21 H 0.494171 0.540600 0.398617 0.019 Uiso 1 1 calc R U . . .
C22 C 0.70047(10) 0.39232(9) 0.27535(7) 0.0168(2) Uani 1 1 d . . . . .
H22A H 0.742943 0.334110 0.261683 0.020 Uiso 1 1 calc R U . . .
H22B H 0.720710 0.450191 0.230758 0.020 Uiso 1 1 calc R U . . .
C23 C 0.70993(11) 0.30718(9) 0.41713(8) 0.0196(2) Uani 1 1 d . . . . .
H23A H 0.734754 0.309742 0.465261 0.024 Uiso 1 1 calc R U . . .
H23B H 0.752473 0.249491 0.402644 0.024 Uiso 1 1 calc R U . . .
C24 C 0.66837(11) 0.48922(9) 0.37077(8) 0.0193(2) Uani 1 1 d . . . . .
H24A H 0.688499 0.548484 0.327661 0.023 Uiso 1 1 calc R U . . .
H24B H 0.689643 0.493755 0.419424 0.023 Uiso 1 1 calc R U . . .
C25 C 0.73607(11) 0.39934(9) 0.34979(8) 0.0184(2) Uani 1 1 d . . . . .
H25 H 0.820618 0.405668 0.339717 0.022 Uiso 1 1 calc R U . . .
C26 C 0.36225(10) 0.48962(8) 0.30787(7) 0.01310(19) Uani 1 1 d . . . . .
C27 C 0.33645(10) 0.43440(8) 0.25364(7) 0.0155(2) Uani 1 1 d . . . . .
H27A H 0.381421 0.458622 0.200279 0.019 Uiso 1 1 calc R U . . .
H27B H 0.362206 0.364493 0.274532 0.019 Uiso 1 1 calc R U . . .
C28 C 0.20874(11) 0.44631(9) 0.24741(7) 0.0168(2) Uani 1 1 d . . . . .
H28A H 0.184023 0.516097 0.224839 0.020 Uiso 1 1 calc R U . . .
H28B H 0.163821 0.424611 0.301108 0.020 Uiso 1 1 calc R U . . .
C29 C 0.28697(10) 0.45888(9) 0.38940(7) 0.0168(2) Uani 1 1 d . . . . .
H29A H 0.308018 0.490396 0.424268 0.025 Uiso 1 1 calc R U . . .
H29B H 0.299275 0.388231 0.411745 0.025 Uiso 1 1 calc R U . . .
H29C H 0.205541 0.478402 0.384225 0.025 Uiso 1 1 calc R U . . .
C30 C 0.20551(12) 0.27886(9) 0.23166(9) 0.0226(3) Uani 1 1 d . . . . .
H30A H 0.186555 0.246942 0.195678 0.027 Uiso 1 1 calc R U . . .
H30B H 0.289425 0.263669 0.232562 0.027 Uiso 1 1 calc R U . . .
C31 C 0.14243(12) 0.23451(9) 0.31343(9) 0.0220(3) Uani 1 1 d . . . . .
C32 C 0.03694(12) 0.19760(9) 0.32386(9) 0.0222(3) Uani 1 1 d . . . . .
H32 H 0.001812 0.205624 0.279343 0.027 Uiso 1 1 calc R U . . .
C33 C -0.01672(13) 0.14943(10) 0.39859(9) 0.0265(3) Uani 1 1 d . . . . .
H33 H -0.087448 0.123623 0.404729 0.032 Uiso 1 1 calc R U . . .
C34 C 0.03246(15) 0.13869(11) 0.46462(10) 0.0325(3) Uani 1 1 d . . . . .
H34 H -0.004911 0.106448 0.515789 0.039 Uiso 1 1 calc R U . . .
C35 C 0.13638(16) 0.17547(12) 0.45503(11) 0.0373(4) Uani 1 1 d . . . . .
H35 H 0.169976 0.169030 0.499870 0.045 Uiso 1 1 calc R U . . .
C36 C 0.19168(14) 0.22169(11) 0.38017(10) 0.0310(3) Uani 1 1 d . . . . .
H36 H 0.263985 0.244920 0.374229 0.037 Uiso 1 1 calc R U . . .
C37 C 0.05041(11) 0.41148(9) 0.19169(8) 0.0185(2) Uani 1 1 d . . . . .
H37A H 0.033052 0.374352 0.158901 0.022 Uiso 1 1 calc R U . . .
H37B H 0.006606 0.386677 0.245364 0.022 Uiso 1 1 calc R U . . .
C38 C 0.00608(10) 0.51632(8) 0.15860(7) 0.0165(2) Uani 1 1 d . . . . .
C39 C -0.06209(11) 0.56514(9) 0.20959(8) 0.0184(2) Uani 1 1 d . . . . .
H39 H -0.073436 0.533935 0.264770 0.022 Uiso 1 1 calc R U . . .
C40 C -0.11388(11) 0.65922(9) 0.18066(8) 0.0212(2) Uani 1 1 d . . . . .
H40 H -0.162235 0.691015 0.215857 0.025 Uiso 1 1 calc R U . . .
C41 C -0.09475(12) 0.70628(9) 0.10055(8) 0.0217(2) Uani 1 1 d . . . . .
H41 H -0.129065 0.770743 0.080748 0.026 Uiso 1 1 calc R U . . .
C42 C -0.02553(13) 0.65917(10) 0.04942(8) 0.0241(3) Uani 1 1 d . . . . .
H42 H -0.010965 0.692026 -0.005401 0.029 Uiso 1 1 calc R U . . .
C43 C 0.02294(12) 0.56387(10) 0.07779(8) 0.0220(2) Uani 1 1 d . . . . .
H43 H 0.067622 0.531115 0.042028 0.026 Uiso 1 1 calc R U . . .
C44 C 0.25422(12) 0.42028(10) 0.11614(8) 0.0222(2) Uani 1 1 d . . . . .
H44A H 0.336391 0.401174 0.121842 0.027 Uiso 1 1 calc R U . . .
H44B H 0.243138 0.491879 0.094763 0.027 Uiso 1 1 calc R U . . .
F1 F 0.90477(7) 0.23886(5) 0.14974(5) 0.02012(15) Uani 1 1 d . . . . .
F2 F 0.77595(8) 0.39992(5) 0.09100(5) 0.02493(17) Uani 1 1 d . . . . .
F3 F 0.55470(8) 0.39576(6) 0.07261(5) 0.02798(18) Uani 1 1 d . . . . .
F4 F 0.47273(7) 0.22182(7) 0.10560(6) 0.0344(2) Uani 1 1 d . . . . .
F5 F 0.60338(8) 0.05653(6) 0.15807(6) 0.03055(19) Uani 1 1 d . . . . .
F6 F 0.78581(7) 0.12685(5) 0.30944(5) 0.02194(16) Uani 1 1 d . . . . .
F7 F 0.67070(8) 0.06817(6) 0.45579(5) 0.02905(18) Uani 1 1 d . . . . .
F8 F 0.58491(8) -0.10762(7) 0.51031(5) 0.0345(2) Uani 1 1 d . . . . .
F9 F 0.62201(10) -0.22434(7) 0.41404(6) 0.0413(2) Uani 1 1 d . . . . .
F10 F 0.73767(8) -0.16946(6) 0.26976(6) 0.03071(19) Uani 1 1 d . . . . .
F11 F 0.97333(7) -0.04970(6) 0.32994(5) 0.02399(16) Uani 1 1 d . . . . .
F12 F 1.18735(7) -0.02211(6) 0.32567(5) 0.02794(18) Uani 1 1 d . . . . .
F13 F 1.31730(7) 0.07411(6) 0.18809(6) 0.0320(2) Uani 1 1 d . . . . .
F14 F 1.22375(8) 0.13902(6) 0.05304(6) 0.0313(2) Uani 1 1 d . . . . .
F15 F 1.00476(7) 0.11891(6) 0.05615(5) 0.02374(16) Uani 1 1 d . . . . .
C45 C 0.76547(11) 0.13563(9) 0.15340(7) 0.0163(2) Uani 1 1 d . . . . .
C46 C 0.80038(10) 0.22746(9) 0.13646(7) 0.0161(2) Uani 1 1 d . . . . .
C47 C 0.73352(11) 0.31433(9) 0.10794(7) 0.0180(2) Uani 1 1 d . . . . .
C48 C 0.62265(12) 0.31268(9) 0.09788(7) 0.0207(2) Uani 1 1 d . . . . .
C49 C 0.58147(11) 0.22443(10) 0.11499(8) 0.0227(3) Uani 1 1 d . . . . .
C50 C 0.65238(11) 0.13956(9) 0.14147(8) 0.0201(2) Uani 1 1 d . . . . .
C51 C 0.76509(10) -0.01536(9) 0.27918(7) 0.0173(2) Uani 1 1 d . . . . .
C52 C 0.74275(11) 0.03983(9) 0.33174(8) 0.0183(2) Uani 1 1 d . . . . .
C53 C 0.68343(12) 0.01188(10) 0.40807(8) 0.0214(2) Uani 1 1 d . . . . .
C54 C 0.64065(12) -0.07744(11) 0.43583(8) 0.0249(3) Uani 1 1 d . . . . .
C55 C 0.66037(13) -0.13580(10) 0.38734(9) 0.0262(3) Uani 1 1 d . . . . .
C56 C 0.72141(12) -0.10456(9) 0.31127(8) 0.0218(2) Uani 1 1 d . . . . .
C57 C 0.97342(11) 0.03629(8) 0.19339(7) 0.0169(2) Uani 1 1 d . . . . .
C58 C 1.02909(11) -0.00053(9) 0.25894(8) 0.0183(2) Uani 1 1 d . . . . .
C59 C 1.14273(11) 0.01116(9) 0.25839(8) 0.0207(2) Uani 1 1 d . . . . .
C60 C 1.20830(11) 0.05908(9) 0.18960(9) 0.0231(3) Uani 1 1 d . . . . .
C61 C 1.16004(11) 0.09339(9) 0.12152(8) 0.0223(3) Uani 1 1 d . . . . .
C62 C 1.04616(11) 0.08098(9) 0.12495(8) 0.0190(2) Uani 1 1 d . . . . .
C63 C 0.84429(12) -0.04088(9) 0.13203(8) 0.0223(2) Uani 1 1 d . . . . .
H63A H 0.766075 -0.052194 0.130407 0.033 Uiso 1 1 calc R U . . .
H63B H 0.889169 -0.103170 0.152605 0.033 Uiso 1 1 calc R U . . .
H63C H 0.881543 -0.008165 0.078696 0.033 Uiso 1 1 calc R U . . .
B1 B 0.83775(12) 0.02728(10) 0.18931(8) 0.0163(2) Uani 1 1 d . . . . .
Br1A Br -0.14742(11) 0.65678(6) 0.39980(5) 0.0306(3) Uani 0.277(3) 1 d . . P A -1
C64A C -0.0562(7) 0.5564(4) 0.4618(4) 0.0212(17) Uani 0.277(3) 1 d G . P A -1
C65A C -0.0577(7) 0.4590(5) 0.4687(5) 0.0206(18) Uani 0.277(3) 1 d G . P A -1
H65A H -0.103563 0.441001 0.439463 0.025 Uiso 0.277(3) 1 calc R U P A -1
C66A C 0.0079(8) 0.3880(4) 0.5184(6) 0.0290(17) Uani 0.277(3) 1 d G . P A -1
H66A H 0.006884 0.321396 0.523165 0.035 Uiso 0.277(3) 1 calc R U P A -1
C67A C 0.0750(9) 0.4143(6) 0.5612(5) 0.040(2) Uani 0.277(3) 1 d G . P A -1
H67A H 0.119843 0.365742 0.595224 0.048 Uiso 0.277(3) 1 calc R U P A -1
C68A C 0.0765(9) 0.5117(8) 0.5543(6) 0.040(3) Uani 0.277(3) 1 d G . P A -1
H68A H 0.122355 0.529693 0.583583 0.049 Uiso 0.277(3) 1 calc R U P A -1
C69A C 0.0109(8) 0.5827(5) 0.5046(5) 0.027(2) Uani 0.277(3) 1 d G . P A -1
H69A H 0.011909 0.649300 0.499880 0.033 Uiso 0.277(3) 1 calc R U P A -1
Br1B Br 0.1047(4) 0.3231(3) 0.5853(3) 0.138(2) Uani 0.223(3) 1 d . . P A -2
C64B C 0.0354(11) 0.4396(6) 0.5308(7) 0.041(3) Uani 0.223(3) 1 d G . P A -2
C65B C 0.0581(13) 0.5205(9) 0.5478(7) 0.044(4) Uani 0.223(3) 1 d G . P A -2
H65B H 0.105236 0.512814 0.586248 0.053 Uiso 0.223(3) 1 calc R U P A -2
C66B C 0.0120(13) 0.6127(7) 0.5086(8) 0.051(4) Uani 0.223(3) 1 d G . P A -2
H66B H 0.027521 0.667987 0.520274 0.062 Uiso 0.223(3) 1 calc R U P A -2
C67B C -0.0569(8) 0.6240(8) 0.4524(6) 0.055(3) Uani 0.223(3) 1 d G . P A -2
H67B H -0.088481 0.686992 0.425632 0.066 Uiso 0.223(3) 1 calc R U P A -2
C68B C -0.0797(9) 0.5431(12) 0.4354(5) 0.058(5) Uani 0.223(3) 1 d G . P A -2
H68B H -0.126767 0.550824 0.396964 0.070 Uiso 0.223(3) 1 calc R U P A -2
C69B C -0.0335(12) 0.4509(9) 0.4746(7) 0.049(4) Uani 0.223(3) 1 d G . P A -2
H69B H -0.049052 0.395650 0.462938 0.058 Uiso 0.223(3) 1 calc R U P A -2

loop_
_atom_site_aniso_label
_atom_site_aniso_U_11
_atom_site_aniso_U_22
_atom_site_aniso_U_33
_atom_site_aniso_U_23
_atom_site_aniso_U_13
_atom_site_aniso_U_12
Ti1 0.01511(9) 0.01043(9) 0.01231(9) -0.00241(7) 0.00081(7) -0.00026(7)
Cl1 0.03689(18) 0.01768(13) 0.01667(13) -0.00691(10) -0.00706(12) 0.00127(12)
Cl2 0.02661(16) 0.03316(17) 0.03223(17) -0.02170(14) -0.00565(13) 0.00039(13)
O1 0.0143(4) 0.0101(3) 0.0155(4) -0.0034(3) -0.0005(3) -0.0003(3)
N1 0.0158(5) 0.0132(4) 0.0240(5) -0.0080(4) -0.0044(4) -0.0001(3)
C1 0.0306(7) 0.0160(5) 0.0209(6) -0.0076(5) -0.0103(5) 0.0076(5)
C2 0.0245(6) 0.0109(5) 0.0193(6) -0.0002(4) 0.0037(5) 0.0004(4)
C3 0.0161(5) 0.0122(5) 0.0248(6) -0.0069(4) -0.0029(4) -0.0008(4)
C4 0.0187(5) 0.0109(5) 0.0163(5) -0.0045(4) 0.0008(4) 0.0005(4)
C5 0.0148(5) 0.0132(5) 0.0286(6) -0.0086(5) -0.0036(5) 0.0013(4)
C6 0.0699(13) 0.0323(8) 0.0365(9) -0.0176(7) -0.0350(9) 0.0253(8)
C7 0.0438(9) 0.0184(6) 0.0363(8) 0.0062(6) 0.0198(7) 0.0023(6)
C8 0.0246(7) 0.0254(7) 0.0558(10) -0.0222(7) -0.0144(7) 0.0012(5)
C9 0.0496(9) 0.0203(6) 0.0167(6) -0.0046(5) 0.0061(6) 0.0041(6)
C10 0.0170(6) 0.0232(7) 0.0799(13) -0.0187(8) -0.0069(7) -0.0021(5)
C11 0.0127(5) 0.0130(5) 0.0178(5) -0.0036(4) 0.0011(4) 0.0004(4)
C12 0.0139(5) 0.0136(5) 0.0254(6) -0.0036(4) -0.0013(4) -0.0013(4)
C13 0.0150(5) 0.0143(5) 0.0329(7) -0.0005(5) 0.0046(5) -0.0017(4)
C14 0.0209(6) 0.0194(6) 0.0208(6) 0.0014(5) 0.0077(5) 0.0029(5)
C15 0.0202(6) 0.0157(5) 0.0175(5) -0.0041(4) 0.0045(4) 0.0032(4)
C16 0.0135(5) 0.0115(4) 0.0130(5) -0.0040(4) 0.0002(4) -0.0008(4)
C17 0.0159(5) 0.0119(5) 0.0144(5) -0.0045(4) -0.0016(4) 0.0005(4)
C18 0.0180(5) 0.0117(5) 0.0183(5) -0.0035(4) -0.0024(4) 0.0001(4)
C19 0.0193(5) 0.0162(5) 0.0148(5) -0.0019(4) -0.0017(4) 0.0000(4)
C20 0.0201(6) 0.0200(5) 0.0134(5) -0.0042(4) -0.0008(4) 0.0004(4)
C21 0.0171(5) 0.0152(5) 0.0157(5) -0.0071(4) -0.0018(4) -0.0001(4)
C22 0.0156(5) 0.0166(5) 0.0166(5) -0.0052(4) -0.0004(4) 0.0008(4)
C23 0.0197(6) 0.0192(5) 0.0188(5) -0.0046(4) -0.0044(4) 0.0010(4)
C24 0.0192(6) 0.0182(5) 0.0224(6) -0.0078(5) -0.0055(5) -0.0014(4)
C25 0.0151(5) 0.0187(5) 0.0210(6) -0.0062(4) -0.0028(4) -0.0006(4)
C26 0.0144(5) 0.0099(4) 0.0136(5) -0.0030(4) 0.0002(4) -0.0009(4)
C27 0.0159(5) 0.0126(5) 0.0187(5) -0.0061(4) -0.0029(4) -0.0002(4)
C28 0.0178(5) 0.0132(5) 0.0215(6) -0.0078(4) -0.0044(4) -0.0004(4)
C29 0.0165(5) 0.0153(5) 0.0155(5) -0.0027(4) 0.0017(4) -0.0022(4)
C30 0.0215(6) 0.0126(5) 0.0356(7) -0.0098(5) -0.0082(5) 0.0027(4)
C31 0.0230(6) 0.0110(5) 0.0330(7) -0.0048(5) -0.0110(5) 0.0006(4)
C32 0.0221(6) 0.0143(5) 0.0326(7) -0.0072(5) -0.0115(5) 0.0006(4)
C33 0.0238(6) 0.0172(6) 0.0377(8) -0.0042(5) -0.0107(6) -0.0006(5)
C34 0.0349(8) 0.0245(7) 0.0342(8) 0.0017(6) -0.0127(6) -0.0037(6)
C35 0.0441(9) 0.0312(8) 0.0366(8) 0.0035(6) -0.0244(7) -0.0083(7)
C36 0.0298(7) 0.0223(6) 0.0408(8) 0.0016(6) -0.0197(6) -0.0062(5)
C37 0.0146(5) 0.0145(5) 0.0274(6) -0.0068(4) -0.0047(4) -0.0013(4)
C38 0.0149(5) 0.0136(5) 0.0213(6) -0.0047(4) -0.0041(4) -0.0016(4)
C39 0.0171(5) 0.0165(5) 0.0196(5) -0.0040(4) 0.0002(4) -0.0027(4)
C40 0.0177(6) 0.0173(5) 0.0282(6) -0.0082(5) -0.0021(5) 0.0003(4)
C41 0.0215(6) 0.0155(5) 0.0287(6) -0.0039(5) -0.0105(5) -0.0009(4)
C42 0.0285(7) 0.0226(6) 0.0198(6) -0.0022(5) -0.0075(5) -0.0026(5)
C43 0.0247(6) 0.0219(6) 0.0200(6) -0.0081(5) -0.0038(5) 0.0002(5)
C44 0.0208(6) 0.0254(6) 0.0246(6) -0.0142(5) -0.0023(5) -0.0028(5)
F1 0.0193(4) 0.0161(3) 0.0261(4) -0.0066(3) -0.0053(3) -0.0023(3)
F2 0.0335(4) 0.0123(3) 0.0265(4) -0.0051(3) -0.0010(3) -0.0015(3)
F3 0.0300(4) 0.0218(4) 0.0274(4) -0.0070(3) -0.0074(3) 0.0136(3)
F4 0.0181(4) 0.0352(5) 0.0480(6) -0.0076(4) -0.0129(4) 0.0024(3)
F5 0.0233(4) 0.0216(4) 0.0471(5) -0.0048(4) -0.0119(4) -0.0062(3)
F6 0.0309(4) 0.0145(3) 0.0198(4) -0.0041(3) -0.0025(3) -0.0046(3)
F7 0.0364(5) 0.0274(4) 0.0206(4) -0.0080(3) -0.0002(3) 0.0004(4)
F8 0.0318(5) 0.0383(5) 0.0239(4) 0.0012(4) 0.0055(4) -0.0104(4)
F9 0.0512(6) 0.0306(5) 0.0381(5) -0.0003(4) 0.0036(5) -0.0264(5)
F10 0.0392(5) 0.0195(4) 0.0355(5) -0.0103(3) -0.0005(4) -0.0118(3)
F11 0.0226(4) 0.0257(4) 0.0198(4) -0.0012(3) -0.0056(3) 0.0000(3)
F12 0.0252(4) 0.0270(4) 0.0355(5) -0.0116(4) -0.0167(4) 0.0059(3)
F13 0.0172(4) 0.0228(4) 0.0571(6) -0.0120(4) -0.0086(4) -0.0017(3)
F14 0.0233(4) 0.0238(4) 0.0376(5) -0.0021(4) 0.0059(4) -0.0041(3)
F15 0.0260(4) 0.0219(4) 0.0190(4) -0.0020(3) -0.0022(3) -0.0002(3)
C45 0.0182(5) 0.0147(5) 0.0153(5) -0.0040(4) -0.0033(4) -0.0004(4)
C46 0.0173(5) 0.0151(5) 0.0153(5) -0.0047(4) -0.0025(4) 0.0001(4)
C47 0.0240(6) 0.0131(5) 0.0151(5) -0.0048(4) -0.0001(4) 0.0003(4)
C48 0.0234(6) 0.0181(5) 0.0165(5) -0.0045(4) -0.0027(5) 0.0077(5)
C49 0.0171(6) 0.0252(6) 0.0241(6) -0.0059(5) -0.0057(5) 0.0021(5)
C50 0.0194(6) 0.0171(5) 0.0231(6) -0.0037(5) -0.0045(5) -0.0025(4)
C51 0.0154(5) 0.0144(5) 0.0211(6) -0.0030(4) -0.0052(4) -0.0005(4)
C52 0.0180(5) 0.0138(5) 0.0205(6) -0.0016(4) -0.0036(4) -0.0008(4)
C53 0.0202(6) 0.0209(6) 0.0205(6) -0.0042(5) -0.0032(5) 0.0012(5)
C54 0.0197(6) 0.0274(7) 0.0214(6) 0.0009(5) -0.0006(5) -0.0041(5)
C55 0.0258(7) 0.0202(6) 0.0291(7) 0.0005(5) -0.0032(5) -0.0102(5)
C56 0.0214(6) 0.0179(6) 0.0259(6) -0.0045(5) -0.0041(5) -0.0046(5)
C57 0.0177(5) 0.0123(5) 0.0203(5) -0.0050(4) -0.0038(4) 0.0010(4)
C58 0.0192(6) 0.0140(5) 0.0211(6) -0.0055(4) -0.0038(4) 0.0010(4)
C59 0.0200(6) 0.0154(5) 0.0290(6) -0.0095(5) -0.0094(5) 0.0042(4)
C60 0.0160(5) 0.0142(5) 0.0405(8) -0.0114(5) -0.0050(5) 0.0011(4)
C61 0.0192(6) 0.0142(5) 0.0300(7) -0.0056(5) 0.0015(5) -0.0010(4)
C62 0.0203(6) 0.0135(5) 0.0220(6) -0.0051(4) -0.0032(5) 0.0012(4)
C63 0.0278(7) 0.0170(5) 0.0243(6) -0.0080(5) -0.0070(5) -0.0012(5)
B1 0.0174(6) 0.0129(5) 0.0183(6) -0.0036(5) -0.0046(5) -0.0005(4)
Br1A 0.0341(5) 0.0291(4) 0.0217(4) -0.0031(2) 0.0010(3) 0.0007(3)
C64A 0.018(5) 0.033(4) 0.018(4) -0.011(3) -0.004(3) -0.008(3)
C65A 0.015(4) 0.030(3) 0.022(6) -0.012(3) -0.003(3) -0.009(3)
C66A 0.015(4) 0.038(4) 0.025(5) 0.002(3) 0.001(3) -0.005(3)
C67A 0.019(4) 0.071(7) 0.024(5) -0.004(4) 0.000(3) -0.008(4)
C68A 0.015(4) 0.085(8) 0.023(6) -0.016(6) -0.006(3) -0.008(5)
C69A 0.017(5) 0.053(6) 0.019(5) -0.017(5) -0.001(3) -0.012(4)
Br1B 0.080(2) 0.130(2) 0.112(2) 0.0265(19) 0.0558(18) 0.0350(19)
C64B 0.012(4) 0.079(9) 0.024(5) -0.013(5) 0.007(3) -0.004(5)
C65B 0.019(8) 0.106(11) 0.011(6) -0.020(6) -0.005(5) -0.012(6)
C66B 0.024(5) 0.084(8) 0.042(8) -0.012(6) 0.008(4) -0.025(6)
C67B 0.013(4) 0.095(9) 0.029(5) 0.015(6) 0.004(3) -0.001(5)
C68B 0.027(6) 0.122(13) 0.021(5) -0.011(10) -0.004(4) -0.014(10)
C69B 0.021(8) 0.105(11) 0.023(9) -0.015(8) -0.001(5) -0.027(8)

loop_
_atom_type_symbol
_atom_type_description
_atom_type_scat_dispersion_real
_atom_type_scat_dispersion_imag
_atom_type_scat_source
C C 0.0033 0.0016 'International Tables Vol C Tables 4.2.6.8 and 6.1.1.4'
H H 0.0000 0.0000 'International Tables Vol C Tables 4.2.6.8 and 6.1.1.4'
B B 0.0013 0.0007 'International Tables Vol C Tables 4.2.6.8 and 6.1.1.4'
N N 0.0061 0.0033 'International Tables Vol C Tables 4.2.6.8 and 6.1.1.4'
O O 0.0106 0.0060 'International Tables Vol C Tables 4.2.6.8 and 6.1.1.4'
F F 0.0171 0.0103 'International Tables Vol C Tables 4.2.6.8 and 6.1.1.4'
Cl Cl 0.1484 0.1585 'International Tables Vol C Tables 4.2.6.8 and 6.1.1.4'
Ti Ti 0.2776 0.4457 'International Tables Vol C Tables 4.2.6.8 and 6.1.1.4'
Br Br -0.2901 2.4595 'International Tables Vol C Tables 4.2.6.8 and 6.1.1.4'

loop_
_geom_angle_atom_site_label_1
_geom_angle_atom_site_label_2
_geom_angle_atom_site_label_3
_geom_angle
O1 Ti1 C12 90.94(4)
O1 Ti1 C13 125.50(4)
C12 Ti1 C13 35.25(5)
O1 Ti1 C11 71.44(4)
C12 Ti1 C11 35.33(4)
C13 Ti1 C11 58.13(4)
O1 Ti1 Cl1 96.10(3)
C12 Ti1 Cl1 136.40(3)
C13 Ti1 Cl1 116.93(4)
C11 Ti1 Cl1 107.94(3)
O1 Ti1 C4 79.88(4)
C12 Ti1 C4 97.99(5)
C13 Ti1 C4 108.34(5)
C11 Ti1 C4 121.19(4)
Cl1 Ti1 C4 125.61(3)
O1 Ti1 C5 82.82(4)
C12 Ti1 C5 132.24(5)
C13 Ti1 C5 133.69(4)
C11 Ti1 C5 148.99(4)
Cl1 Ti1 C5 91.35(3)
C4 Ti1 C5 34.27(4)
O1 Ti1 C14 125.89(4)
C12 Ti1 C14 57.71(5)
C13 Ti1 C14 34.01(5)
C11 Ti1 C14 57.54(4)
Cl1 Ti1 C14 84.21(4)
C4 Ti1 C14 140.93(5)
C5 Ti1 C14 151.23(4)
O1 Ti1 C3 110.32(4)
C12 Ti1 C3 81.87(4)
C13 Ti1 C3 77.67(5)
C11 Ti1 C3 116.01(4)
Cl1 Ti1 C3 133.80(3)
C4 Ti1 C3 34.39(4)
C5 Ti1 C3 57.03(4)
C14 Ti1 C3 107.34(5)
O1 Ti1 C2 136.07(4)
C12 Ti1 C2 102.87(5)
C13 Ti1 C2 80.79(5)
C11 Ti1 C2 136.99(5)
Cl1 Ti1 C2 101.35(4)
C4 Ti1 C2 57.18(4)
C5 Ti1 C2 56.99(4)
C14 Ti1 C2 95.97(4)
C3 Ti1 C2 34.51(4)
O1 Ti1 C15 92.31(4)
C12 Ti1 C15 57.37(5)
C13 Ti1 C15 56.85(5)
C11 Ti1 C15 34.09(4)
Cl1 Ti1 C15 79.33(4)
C4 Ti1 C15 154.29(5)
C5 Ti1 C15 169.01(5)
C14 Ti1 C15 34.34(4)
C3 Ti1 C15 133.93(5)
C2 Ti1 C15 130.31(4)
O1 Ti1 C1 115.25(4)
C12 Ti1 C1 135.93(5)
C13 Ti1 C1 113.26(5)
C11 Ti1 C1 170.89(5)
Cl1 Ti1 C1 78.15(3)
C4 Ti1 C1 56.61(4)
C5 Ti1 C1 34.11(5)
C14 Ti1 C1 117.64(5)
C3 Ti1 C1 56.60(4)
C2 Ti1 C1 33.91(5)
C15 Ti1 C1 145.90(4)
C26 O1 Ti1 131.99(7)
C44 N1 C28 107.74(9)
C44 N1 C37 111.88(10)
C28 N1 C37 109.06(9)
C44 N1 C30 108.18(10)
C28 N1 C30 112.42(10)
C37 N1 C30 107.60(9)
C2 C1 C5 108.14(11)
C2 C1 C6 125.64(15)
C5 C1 C6 125.88(15)
C2 C1 Ti1 71.94(7)
C5 C1 Ti1 71.40(7)
C6 C1 Ti1 127.57(9)
C1 C2 C3 107.80(11)
C1 C2 C7 124.55(14)
C3 C2 C7 127.32(15)
C1 C2 Ti1 74.15(7)
C3 C2 Ti1 72.61(7)
C7 C2 Ti1 124.10(9)
C4 C3 C2 107.58(11)
C4 C3 C8 124.75(13)
C2 C3 C8 126.87(13)
C4 C3 Ti1 72.16(7)
C2 C3 Ti1 72.88(7)
C8 C3 Ti1 128.51(9)
C5 C4 C3 108.37(11)
C5 C4 C9 125.84(13)
C3 C4 C9 125.73(13)
C5 C4 Ti1 73.21(7)
C3 C4 Ti1 73.45(7)
C9 C4 Ti1 121.53(8)
C4 C5 C1 108.04(11)
C4 C5 C10 125.86(14)
C1 C5 C10 126.05(14)
C4 C5 Ti1 72.53(7)
C1 C5 Ti1 74.49(7)
C10 C5 Ti1 120.84(9)
C1 C6 H6A 109.5
C1 C6 H6B 109.5
H6A C6 H6B 109.5
C1 C6 H6C 109.5
H6A C6 H6C 109.5
H6B C6 H6C 109.5
C2 C7 H7A 109.5
C2 C7 H7B 109.5
H7A C7 H7B 109.5
C2 C7 H7C 109.5
H7A C7 H7C 109.5
H7B C7 H7C 109.5
C3 C8 H8A 109.5
C3 C8 H8B 109.5
H8A C8 H8B 109.5
C3 C8 H8C 109.5
H8A C8 H8C 109.5
H8B C8 H8C 109.5
C4 C9 H9A 109.5
C4 C9 H9B 109.5
H9A C9 H9B 109.5
C4 C9 H9C 109.5
H9A C9 H9C 109.5
H9B C9 H9C 109.5
C5 C10 H10A 109.5
C5 C10 H10B 109.5
H10A C10 H10B 109.5
C5 C10 H10C 109.5
H10A C10 H10C 109.5
H10B C10 H10C 109.5
C15 C11 C12 106.57(11)
C15 C11 C16 126.63(11)
C12 C11 C16 126.38(11)
C15 C11 Ti1 74.23(7)
C12 C11 Ti1 69.65(7)
C16 C11 Ti1 115.56(7)
C13 C12 C11 108.49(12)
C13 C12 Ti1 74.58(8)
C11 C12 Ti1 75.02(7)
C13 C12 H12 125.8
C11 C12 H12 125.8
Ti1 C12 H12 116.7
C14 C13 C12 107.99(11)
C14 C13 Ti1 74.27(8)
C12 C13 Ti1 70.18(7)
C14 C13 H13 126.0
C12 C13 H13 126.0
Ti1 C13 H13 121.3
C13 C14 C15 107.88(12)
C13 C14 Ti1 71.72(7)
C15 C14 Ti1 73.34(7)
C13 C14 H14 126.1
C15 C14 H14 126.1
Ti1 C14 H14 120.7
C11 C15 C14 108.99(12)
C11 C15 Ti1 71.68(7)
C14 C15 Ti1 72.32(7)
C11 C15 H15 125.5
C14 C15 H15 125.5
Ti1 C15 H15 122.2
C11 C16 C17 109.13(9)
C11 C16 C21 109.32(10)
C17 C16 C21 105.11(9)
C11 C16 C26 103.40(9)
C17 C16 C26 115.15(9)
C21 C16 C26 114.62(9)
C18 C17 C22 107.82(9)
C18 C17 C16 111.51(9)
C22 C17 C16 110.22(9)
C18 C17 H17 109.1
C22 C17 H17 109.1
C16 C17 H17 109.1
C19 C18 C17 110.55(10)
C19 C18 H18A 109.5
C17 C18 H18A 109.5
C19 C18 H18B 109.5
C17 C18 H18B 109.5
H18A C18 H18B 108.1
C20 C19 C23 109.10(11)
C20 C19 C18 108.82(10)
C23 C19 C18 109.84(10)
C20 C19 H19 109.7
C23 C19 H19 109.7
C18 C19 H19 109.7
C19 C20 C21 110.67(10)
C19 C20 H20A 109.5
C21 C20 H20A 109.5
C19 C20 H20B 109.5
C21 C20 H20B 109.5
H20A C20 H20B 108.1
C20 C21 C24 104.76(10)
C20 C21 C16 114.12(10)
C24 C21 C16 110.27(10)
C20 C21 H21 109.2
C24 C21 H21 109.2
C16 C21 H21 109.2
C25 C22 C17 110.31(10)
C25 C22 H22A 109.6
C17 C22 H22A 109.6
C25 C22 H22B 109.6
C17 C22 H22B 109.6
H22A C22 H22B 108.1
C25 C23 C19 108.61(10)
C25 C23 H23A 110.0
C19 C23 H23A 110.0
C25 C23 H23B 110.0
C19 C23 H23B 110.0
H23A C23 H23B 108.3
C25 C24 C21 110.21(10)
C25 C24 H24A 109.6
C21 C24 H24A 109.6
C25 C24 H24B 109.6
C21 C24 H24B 109.6
H24A C24 H24B 108.1
C23 C25 C22 109.03(10)
C23 C25 C24 110.48(10)
C22 C25 C24 108.95(10)
C23 C25 H25 109.5
C22 C25 H25 109.5
C24 C25 H25 109.5
O1 C26 C29 103.86(9)
O1 C26 C27 107.73(9)
C29 C26 C27 110.18(9)
O1 C26 C16 108.38(9)
C29 C26 C16 116.71(9)
C27 C26 C16 109.51(9)
C28 C27 C26 112.81(9)
C28 C27 H27A 109.0
C26 C27 H27A 109.0
C28 C27 H27B 109.0
C26 C27 H27B 109.0
H27A C27 H27B 107.8
C27 C28 N1 114.06(9)
C27 C28 H28A 108.7
N1 C28 H28A 108.7
C27 C28 H28B 108.7
N1 C28 H28B 108.7
H28A C28 H28B 107.6
C26 C29 H29A 109.5
C26 C29 H29B 109.5
H29A C29 H29B 109.5
C26 C29 H29C 109.5
H29A C29 H29C 109.5
H29B C29 H29C 109.5
C31 C30 N1 116.29(10)
C31 C30 H30A 108.2
N1 C30 H30A 108.2
C31 C30 H30B 108.2
N1 C30 H30B 108.2
H30A C30 H30B 107.4
C36 C31 C32 118.25(14)
C36 C31 C30 121.15(13)
C32 C31 C30 120.38(13)
C33 C32 C31 120.64(13)
C33 C32 H32 119.7
C31 C32 H32 119.7
C32 C33 C34 120.42(14)
C32 C33 H33 119.8
C34 C33 H33 119.8
C35 C34 C33 119.40(15)
C35 C34 H34 120.3
C33 C34 H34 120.3
C34 C35 C36 120.33(15)
C34 C35 H35 119.8
C36 C35 H35 119.8
C35 C36 C31 120.93(14)
C35 C36 H36 119.5
C31 C36 H36 119.5
C38 C37 N1 116.66(10)
C38 C37 H37A 108.1
N1 C37 H37A 108.1
C38 C37 H37B 108.1
N1 C37 H37B 108.1
H37A C37 H37B 107.3
C39 C38 C43 118.74(11)
C39 C38 C37 118.86(11)
C43 C38 C37 122.18(11)
C38 C39 C40 120.80(12)
C38 C39 H39 119.6
C40 C39 H39 119.6
C41 C40 C39 119.91(12)
C41 C40 H40 120.0
C39 C40 H40 120.0
C42 C41 C40 119.82(12)
C42 C41 H41 120.1
C40 C41 H41 120.1
C41 C42 C43 120.44(12)
C41 C42 H42 119.8
C43 C42 H42 119.8
C42 C43 C38 120.23(12)
C42 C43 H43 119.9
C38 C43 H43 119.9
N1 C44 Cl2 112.68(9)
N1 C44 H44A 109.1
Cl2 C44 H44A 109.1
N1 C44 H44B 109.1
Cl2 C44 H44B 109.1
H44A C44 H44B 107.8
C46 C45 C50 112.36(11)
C46 C45 B1 128.56(11)
C50 C45 B1 118.98(11)
F1 C46 C45 121.16(10)
F1 C46 C47 114.02(10)
C45 C46 C47 124.79(12)
F2 C47 C48 119.76(11)
F2 C47 C46 120.59(12)
C48 C47 C46 119.64(12)
F3 C48 C49 120.31(12)
F3 C48 C47 120.95(12)
C49 C48 C47 118.74(11)
F4 C49 C48 119.32(12)
F4 C49 C50 121.11(12)
C48 C49 C50 119.56(12)
F5 C50 C49 115.13(12)
F5 C50 C45 119.98(11)
C49 C50 C45 124.86(12)
C56 C51 C52 112.74(12)
C56 C51 B1 127.01(11)
C52 C51 B1 120.25(11)
F6 C52 C53 115.50(11)
F6 C52 C51 119.00(11)
C53 C52 C51 125.43(12)
F7 C53 C54 119.99(12)
F7 C53 C52 121.21(12)
C54 C53 C52 118.75(13)
F8 C54 C55 120.94(13)
F8 C54 C53 120.17(13)
C55 C54 C53 118.83(13)
F9 C55 C54 119.76(13)
F9 C55 C56 120.11(13)
C54 C55 C56 120.12(12)
F10 C56 C51 121.26(12)
F10 C56 C55 114.62(12)
C51 C56 C55 124.11(13)
C58 C57 C62 112.91(11)
C58 C57 B1 127.27(11)
C62 C57 B1 119.75(11)
F11 C58 C59 114.52(11)
F11 C58 C57 121.29(11)
C59 C58 C57 124.18(12)
F12 C59 C60 120.09(12)
F12 C59 C58 120.06(12)
C60 C59 C58 119.82(12)
F13 C60 C59 120.95(13)
F13 C60 C61 120.11(13)
C59 C60 C61 118.94(12)
F14 C61 C60 119.84(12)
F14 C61 C62 120.89(13)
C60 C61 C62 119.27(12)
F15 C62 C61 115.50(11)
F15 C62 C57 119.72(11)
C61 C62 C57 124.74(12)
B1 C63 H63A 109.5
B1 C63 H63B 109.5
H63A C63 H63B 109.5
B1 C63 H63C 109.5
H63A C63 H63C 109.5
H63B C63 H63C 109.5
C63 B1 C51 114.05(10)
C63 B1 C57 106.12(10)
C51 B1 C57 110.45(10)
C63 B1 C45 110.25(10)
C51 B1 C45 103.91(9)
C57 B1 C45 112.21(10)
C65A C64A C69A 120.0
C65A C64A Br1A 122.9(4)
C69A C64A Br1A 117.1(4)
C64A C65A C66A 120.0
C64A C65A H65A 120.0
C66A C65A H65A 120.0
C67A C66A C65A 120.0
C67A C66A H66A 120.0
C65A C66A H66A 120.0
C66A C67A C68A 120.0
C66A C67A H67A 120.0
C68A C67A H67A 120.0
C67A C68A C69A 120.0
C67A C68A H68A 120.0
C69A C68A H68A 120.0
C68A C69A C64A 120.0
C68A C69A H69A 120.0
C64A C69A H69A 120.0
C65B C64B C69B 120.0
C65B C64B Br1B 115.2(8)
C69B C64B Br1B 124.8(8)
C66B C65B C64B 120.0
C66B C65B H65B 120.0
C64B C65B H65B 120.0
C65B C66B C67B 120.0
C65B C66B H66B 120.0
C67B C66B H66B 120.0
C68B C67B C66B 120.0
C68B C67B H67B 120.0
C66B C67B H67B 120.0
C67B C68B C69B 120.0
C67B C68B H68B 120.0
C69B C68B H68B 120.0
C68B C69B C64B 120.0
C68B C69B H69B 120.0
C64B C69B H69B 120.0

loop_
_geom_bond_atom_site_label_1
_geom_bond_atom_site_label_2
_geom_bond_distance
Ti1 O1 1.8749(8)
Ti1 C12 2.3122(13)
Ti1 C13 2.3693(13)
Ti1 C11 2.3823(12)
Ti1 Cl1 2.3856(4)
Ti1 C4 2.3901(12)
Ti1 C5 2.3989(12)
Ti1 C14 2.4017(13)
Ti1 C3 2.4069(12)
Ti1 C2 2.4105(12)
Ti1 C15 2.4150(12)
Ti1 C1 2.4390(13)
Cl2 C44 1.7644(13)
O1 C26 1.4233(13)
N1 C44 1.5176(17)
N1 C28 1.5332(16)
N1 C37 1.5377(16)
N1 C30 1.5427(16)
C1 C2 1.414(2)
C1 C5 1.4193(19)
C1 C6 1.497(2)
C2 C3 1.4290(19)
C2 C7 1.5007(19)
C3 C4 1.4183(17)
C3 C8 1.5012(19)
C4 C5 1.4108(18)
C4 C9 1.4976(18)
C5 C10 1.4907(19)
C6 H6A 0.9800
C6 H6B 0.9800
C6 H6C 0.9800
C7 H7A 0.9800
C7 H7B 0.9800
C7 H7C 0.9800
C8 H8A 0.9800
C8 H8B 0.9800
C8 H8C 0.9800
C9 H9A 0.9800
C9 H9B 0.9800
C9 H9C 0.9800
C10 H10A 0.9800
C10 H10B 0.9800
C10 H10C 0.9800
C11 C15 1.4066(17)
C11 C12 1.4263(17)
C11 C16 1.5271(16)
C12 C13 1.4184(18)
C12 H12 0.9500
C13 C14 1.396(2)
C13 H13 0.9500
C14 C15 1.4220(18)
C14 H14 0.9500
C15 H15 0.9500
C16 C17 1.5635(16)
C16 C21 1.5661(17)
C16 C26 1.6277(16)
C17 C18 1.5438(16)
C17 C22 1.5446(17)
C17 H17 1.0000
C18 C19 1.5352(18)
C18 H18A 0.9900
C18 H18B 0.9900
C19 C20 1.5313(17)
C19 C23 1.5328(18)
C19 H19 1.0000
C20 C21 1.5461(17)
C20 H20A 0.9900
C20 H20B 0.9900
C21 C24 1.5498(18)
C21 H21 1.0000
C22 C25 1.5320(18)
C22 H22A 0.9900
C22 H22B 0.9900
C23 C25 1.5296(18)
C23 H23A 0.9900
C23 H23B 0.9900
C24 C25 1.5361(18)
C24 H24A 0.9900
C24 H24B 0.9900
C25 H25 1.0000
C26 C29 1.5350(16)
C26 C27 1.5543(16)
C27 C28 1.5256(17)
C27 H27A 0.9900
C27 H27B 0.9900
C28 H28A 0.9900
C28 H28B 0.9900
C29 H29A 0.9800
C29 H29B 0.9800
C29 H29C 0.9800
C30 C31 1.508(2)
C30 H30A 0.9900
C30 H30B 0.9900
C31 C36 1.398(2)
C31 C32 1.4013(19)
C32 C33 1.388(2)
C32 H32 0.9500
C33 C34 1.393(2)
C33 H33 0.9500
C34 C35 1.386(2)
C34 H34 0.9500
C35 C36 1.389(2)
C35 H35 0.9500
C36 H36 0.9500
C37 C38 1.5056(17)
C37 H37A 0.9900
C37 H37B 0.9900
C38 C39 1.3925(17)
C38 C43 1.3963(18)
C39 C40 1.3938(17)
C39 H39 0.9500
C40 C41 1.3843(19)
C40 H40 0.9500
C41 C42 1.384(2)
C41 H41 0.9500
C42 C43 1.3929(19)
C42 H42 0.9500
C43 H43 0.9500
C44 H44A 0.9900
C44 H44B 0.9900
F1 C46 1.3591(14)
F2 C47 1.3458(14)
F3 C48 1.3475(14)
F4 C49 1.3485(16)
F5 C50 1.3524(15)
F6 C52 1.3578(14)
F7 C53 1.3418(16)
F8 C54 1.3447(16)
F9 C55 1.3493(16)
F10 C56 1.3533(16)
F11 C58 1.3538(15)
F12 C59 1.3464(15)
F13 C60 1.3449(15)
F14 C61 1.3474(16)
F15 C62 1.3534(15)
C45 C46 1.3906(17)
C45 C50 1.3966(18)
C45 B1 1.6736(18)
C46 C47 1.3907(17)
C47 C48 1.3746(19)
C48 C49 1.374(2)
C49 C50 1.3883(18)
C51 C56 1.3869(17)
C51 C52 1.3919(18)
C51 B1 1.6569(19)
C52 C53 1.3839(18)
C53 C54 1.382(2)
C54 C55 1.370(2)
C55 C56 1.392(2)
C57 C58 1.3941(18)
C57 C62 1.3951(18)
C57 B1 1.6607(19)
C58 C59 1.3892(18)
C59 C60 1.371(2)
C60 C61 1.382(2)
C61 C62 1.3836(19)
C63 B1 1.6333(19)
C63 H63A 0.9800
C63 H63B 0.9800
C63 H63C 0.9800
Br1A C64A 1.879(4)
C64A C65A 1.3900
C64A C69A 1.3900
C65A C66A 1.3900
C65A H65A 0.9500
C66A C67A 1.3900
C66A H66A 0.9500
C67A C68A 1.3900
C67A H67A 0.9500
C68A C69A 1.3900
C68A H68A 0.9500
C69A H69A 0.9500
Br1B C64B 1.834(8)
C64B C65B 1.3900
C64B C69B 1.3900
C65B C66B 1.3900
C65B H65B 0.9500
C66B C67B 1.3900
C66B H66B 0.9500
C67B C68B 1.3900
C67B H67B 0.9500
C68B C69B 1.3900
C68B H68B 0.9500
C69B H69B 0.9500

loop_
_geom_torsion_atom_site_label_1
_geom_torsion_atom_site_label_2
_geom_torsion_atom_site_label_3
_geom_torsion_atom_site_label_4
_geom_torsion
C12 Ti1 O1 C26 -53.99(10)
C13 Ti1 O1 C26 -46.56(11)
C11 Ti1 O1 C26 -24.01(9)
Cl1 Ti1 O1 C26 82.90(10)
C4 Ti1 O1 C26 -151.95(10)
C5 Ti1 O1 C26 173.51(10)
C14 Ti1 O1 C26 -4.35(12)
C3 Ti1 O1 C26 -135.66(9)
C2 Ti1 O1 C26 -163.75(9)
C15 Ti1 O1 C26 3.39(10)
C1 Ti1 O1 C26 162.66(9)
C5 C1 C2 C3 -2.70(14)
C6 C1 C2 C3 170.94(12)
Ti1 C1 C2 C3 -65.32(8)
C5 C1 C2 C7 -176.57(12)
C6 C1 C2 C7 -2.9(2)
Ti1 C1 C2 C7 120.80(13)
C5 C1 C2 Ti1 62.62(8)
C6 C1 C2 Ti1 -123.74(13)
C1 C2 C3 C4 2.06(13)
C7 C2 C3 C4 175.72(12)
Ti1 C2 C3 C4 -64.28(8)
C1 C2 C3 C8 -167.97(12)
C7 C2 C3 C8 5.7(2)
Ti1 C2 C3 C8 125.69(13)
C1 C2 C3 Ti1 66.35(9)
C7 C2 C3 Ti1 -120.00(13)
C2 C3 C4 C5 -0.64(13)
C8 C3 C4 C5 169.65(12)
Ti1 C3 C4 C5 -65.41(8)
C2 C3 C4 C9 -177.95(11)
C8 C3 C4 C9 -7.66(19)
Ti1 C3 C4 C9 117.28(12)
C2 C3 C4 Ti1 64.76(8)
C8 C3 C4 Ti1 -124.94(12)
C3 C4 C5 C1 -1.02(13)
C9 C4 C5 C1 176.29(11)
Ti1 C4 C5 C1 -66.59(8)
C3 C4 C5 C10 -178.61(12)
C9 C4 C5 C10 -1.3(2)
Ti1 C4 C5 C10 115.82(13)
C3 C4 C5 Ti1 65.57(8)
C9 C4 C5 Ti1 -117.13(12)
C2 C1 C5 C4 2.31(14)
C6 C1 C5 C4 -171.31(12)
Ti1 C1 C5 C4 65.28(8)
C2 C1 C5 C10 179.90(12)
C6 C1 C5 C10 6.3(2)
Ti1 C1 C5 C10 -117.13(13)
C2 C1 C5 Ti1 -62.97(9)
C6 C1 C5 Ti1 123.41(13)
C15 C11 C12 C13 -2.06(14)
C16 C11 C12 C13 -175.04(11)
Ti1 C11 C12 C13 -67.68(9)
C15 C11 C12 Ti1 65.62(9)
C16 C11 C12 Ti1 -107.36(11)
C11 C12 C13 C14 2.81(15)
Ti1 C12 C13 C14 -65.16(10)
C11 C12 C13 Ti1 67.97(9)
C12 C13 C14 C15 -2.44(15)
Ti1 C13 C14 C15 -64.93(9)
C12 C13 C14 Ti1 62.49(9)
C12 C11 C15 C14 0.56(14)
C16 C11 C15 C14 173.51(11)
Ti1 C11 C15 C14 63.10(9)
C12 C11 C15 Ti1 -62.54(8)
C16 C11 C15 Ti1 110.41(11)
C13 C14 C15 C11 1.17(15)
Ti1 C14 C15 C11 -62.70(9)
C13 C14 C15 Ti1 63.87(9)
C15 C11 C16 C17 47.83(15)
C12 C11 C16 C17 -140.57(12)
Ti1 C11 C16 C17 136.69(8)
C15 C11 C16 C21 162.28(11)
C12 C11 C16 C21 -26.12(16)
Ti1 C11 C16 C21 -108.85(9)
C15 C11 C16 C26 -75.21(14)
C12 C11 C16 C26 96.40(13)
Ti1 C11 C16 C26 13.66(10)
C11 C16 C17 C18 175.06(10)
C21 C16 C17 C18 57.91(12)
C26 C16 C17 C18 -69.22(12)
C11 C16 C17 C22 55.35(12)
C21 C16 C17 C22 -61.81(11)
C26 C16 C17 C22 171.07(9)
C22 C17 C18 C19 58.27(12)
C16 C17 C18 C19 -62.85(13)
C17 C18 C19 C20 59.56(13)
C17 C18 C19 C23 -59.81(12)
C23 C19 C20 C21 63.63(13)
C18 C19 C20 C21 -56.19(13)
C19 C20 C21 C24 -63.21(12)
C19 C20 C21 C16 57.48(14)
C11 C16 C21 C20 -173.06(9)
C17 C16 C21 C20 -56.04(12)
C26 C16 C21 C20 71.41(12)
C11 C16 C21 C24 -55.49(12)
C17 C16 C21 C24 61.53(12)
C26 C16 C21 C24 -171.02(9)
C18 C17 C22 C25 -59.58(12)
C16 C17 C22 C25 62.35(12)
C20 C19 C23 C25 -58.77(13)
C18 C19 C23 C25 60.43(13)
C20 C21 C24 C25 61.53(12)
C16 C21 C24 C25 -61.68(13)
C19 C23 C25 C22 -61.38(13)
C19 C23 C25 C24 58.32(13)
C17 C22 C25 C23 62.09(12)
C17 C22 C25 C24 -58.56(13)
C21 C24 C25 C23 -61.56(13)
C21 C24 C25 C22 58.20(13)
Ti1 O1 C26 C29 163.39(8)
Ti1 O1 C26 C27 -79.75(12)
Ti1 O1 C26 C16 38.65(13)
C11 C16 C26 O1 -26.49(11)
C17 C16 C26 O1 -145.44(9)
C21 C16 C26 O1 92.42(11)
C11 C16 C26 C29 -143.22(10)
C17 C16 C26 C29 97.83(12)
C21 C16 C26 C29 -24.31(13)
C11 C16 C26 C27 90.77(10)
C17 C16 C26 C27 -28.18(12)
C21 C16 C26 C27 -150.32(9)
O1 C26 C27 C28 -58.07(12)
C29 C26 C27 C28 54.59(13)
C16 C26 C27 C28 -175.74(9)
C26 C27 C28 N1 -177.87(9)
C44 N1 C28 C27 -55.57(13)
C37 N1 C28 C27 -177.21(10)
C30 N1 C28 C27 63.54(13)
C44 N1 C30 C31 178.03(11)
C28 N1 C30 C31 59.18(14)
C37 N1 C30 C31 -60.92(14)
N1 C30 C31 C36 -92.99(15)
N1 C30 C31 C32 92.46(14)
C36 C31 C32 C33 -0.2(2)
C30 C31 C32 C33 174.55(12)
C31 C32 C33 C34 1.3(2)
C32 C33 C34 C35 -0.8(2)
C33 C34 C35 C36 -0.7(3)
C34 C35 C36 C31 1.8(3)
C32 C31 C36 C35 -1.4(2)
C30 C31 C36 C35 -176.04(14)
C44 N1 C37 C38 -61.06(14)
C28 N1 C37 C38 58.03(14)
C30 N1 C37 C38 -179.76(11)
N1 C37 C38 C39 -107.48(13)
N1 C37 C38 C43 77.95(16)
C43 C38 C39 C40 0.82(19)
C37 C38 C39 C40 -173.94(12)
C38 C39 C40 C41 -2.0(2)
C39 C40 C41 C42 0.9(2)
C40 C41 C42 C43 1.5(2)
C41 C42 C43 C38 -2.7(2)
C39 C38 C43 C42 1.5(2)
C37 C38 C43 C42 176.12(12)
C28 N1 C44 Cl2 -175.13(8)
C37 N1 C44 Cl2 -55.26(12)
C30 N1 C44 Cl2 63.10(12)
C50 C45 C46 F1 175.29(11)
B1 C45 C46 F1 -1.12(19)
C50 C45 C46 C47 -2.33(18)
B1 C45 C46 C47 -178.74(12)
F1 C46 C47 F2 4.21(16)
C45 C46 C47 F2 -178.03(11)
F1 C46 C47 C48 -175.00(11)
C45 C46 C47 C48 2.76(19)
F2 C47 C48 F3 -1.23(18)
C46 C47 C48 F3 177.99(11)
F2 C47 C48 C49 179.52(11)
C46 C47 C48 C49 -1.26(19)
F3 C48 C49 F4 0.6(2)
C47 C48 C49 F4 179.81(12)
F3 C48 C49 C50 -179.57(12)
C47 C48 C49 C50 -0.3(2)
F4 C49 C50 F5 -1.27(19)
C48 C49 C50 F5 178.86(12)
F4 C49 C50 C45 -179.49(13)
C48 C49 C50 C45 0.6(2)
C46 C45 C50 F5 -177.52(11)
B1 C45 C50 F5 -0.73(18)
C46 C45 C50 C49 0.62(19)
B1 C45 C50 C49 177.41(12)
C56 C51 C52 F6 176.64(11)
B1 C51 C52 F6 -2.96(17)
C56 C51 C52 C53 -0.23(19)
B1 C51 C52 C53 -179.83(12)
F6 C52 C53 F7 -0.14(18)
C51 C52 C53 F7 176.83(12)
F6 C52 C53 C54 -177.74(12)
C51 C52 C53 C54 -0.8(2)
F7 C53 C54 F8 0.9(2)
C52 C53 C54 F8 178.49(12)
F7 C53 C54 C55 -176.41(13)
C52 C53 C54 C55 1.2(2)
F8 C54 C55 F9 1.0(2)
C53 C54 C55 F9 178.24(13)
F8 C54 C55 C56 -177.95(13)
C53 C54 C55 C56 -0.7(2)
C52 C51 C56 F10 -178.01(12)
B1 C51 C56 F10 1.6(2)
C52 C51 C56 C55 0.80(19)
B1 C51 C56 C55 -179.63(13)
F9 C55 C56 F10 -0.4(2)
C54 C55 C56 F10 178.51(13)
F9 C55 C56 C51 -179.29(13)
C54 C55 C56 C51 -0.4(2)
C62 C57 C58 F11 -177.42(11)
B1 C57 C58 F11 -0.43(18)
C62 C57 C58 C59 4.12(17)
B1 C57 C58 C59 -178.89(12)
F11 C58 C59 F12 -2.40(16)
C57 C58 C59 F12 176.15(11)
F11 C58 C59 C60 179.43(11)
C57 C58 C59 C60 -2.03(19)
F12 C59 C60 F13 -0.36(18)
C58 C59 C60 F13 177.81(11)
F12 C59 C60 C61 -179.33(11)
C58 C59 C60 C61 -1.16(18)
F13 C60 C61 F14 2.29(18)
C59 C60 C61 F14 -178.74(11)
F13 C60 C61 C62 -177.17(11)
C59 C60 C61 C62 1.81(19)
F14 C61 C62 F15 -1.11(17)
C60 C61 C62 F15 178.34(11)
F14 C61 C62 C57 -178.81(11)
C60 C61 C62 C57 0.6(2)
C58 C57 C62 F15 178.96(10)
B1 C57 C62 F15 1.71(17)
C58 C57 C62 C61 -3.44(18)
B1 C57 C62 C61 179.32(11)
C56 C51 B1 C63 6.86(18)
C52 C51 B1 C63 -173.60(11)
C56 C51 B1 C57 -112.54(14)
C52 C51 B1 C57 66.99(14)
C56 C51 B1 C45 126.93(13)
C52 C51 B1 C45 -53.54(14)
C58 C57 B1 C63 -113.65(13)
C62 C57 B1 C63 63.16(14)
C58 C57 B1 C51 10.45(16)
C62 C57 B1 C51 -172.74(10)
C58 C57 B1 C45 125.88(12)
C62 C57 B1 C45 -57.31(14)
C46 C45 B1 C63 -126.02(13)
C50 C45 B1 C63 57.77(15)
C46 C45 B1 C51 111.37(13)
C50 C45 B1 C51 -64.83(14)
C46 C45 B1 C57 -7.97(17)
C50 C45 B1 C57 175.83(11)
C69A C64A C65A C66A 0.0
Br1A C64A C65A C66A -177.0(6)
C64A C65A C66A C67A 0.0
C65A C66A C67A C68A 0.0
C66A C67A C68A C69A 0.0
C67A C68A C69A C64A 0.0
C65A C64A C69A C68A 0.0
Br1A C64A C69A C68A 177.2(6)
C69B C64B C65B C66B 0.0
Br1B C64B C65B C66B 178.6(9)
C64B C65B C66B C67B 0.0
C65B C66B C67B C68B 0.0
C66B C67B C68B C69B 0.0
C67B C68B C69B C64B 0.0
C65B C64B C69B C68B 0.0
Br1B C64B C69B C68B -178.5(10)
